data_7220058
loop_
_publ_author_name
'Wojciechowska, Agnieszka'
'G\;agor, Anna'
'Zierkiewicz, Wiktor'
'Jarz\;ab, Anna'
'Dylong, Agnieszka'
'Duczmal, Marek'

_publ_section_title
;
 Metal-organic framework in L-argininato copper(II) ions polymer -
 structure, spectroscopic properties, theoretical studies and
 microbiological activity
;
_journal_name_full 'RSC Adv.'
_journal_paper_doi 10.1039/C5RA02790J
_journal_year 2015
_chemical_absolute_configuration s
_chemical_formula_sum 'C22 H42 Cl2 Cu N10 O7'
_chemical_formula_weight 693.10
_chemical_name_systematic
; 
 ? 
;
_space_group_IT_number 154
_symmetry_space_group_name_Hall 'P 32 2"'
_symmetry_space_group_name_H-M 'P 32 2 1'
_atom_sites_solution_hydrogens geom
_atom_sites_solution_primary direct
_atom_sites_solution_secondary difmap
_audit_creation_method SHELXL-97
_audit_update_record
;
2015-01-12 deposited with the CCDC.
2015-04-07 downloaded from the CCDC.
;
_cell_angle_alpha 90.00
_cell_angle_beta 90.00
_cell_angle_gamma 120.00
_cell_formula_units_Z 3
_cell_length_a 12.3060(6)
_cell_length_b 12.3060(6)
_cell_length_c 18.4537(7)
_cell_measurement_temperature 295(2)
_cell_volume 2420.18(19)
_computing_structure_refinement 'SHELXL-97 (Sheldrick, 1997)'
_computing_structure_solution 'SHELXS-97 (Sheldrick, 1990)'
_diffrn_ambient_temperature 295(2)
_diffrn_measured_fraction_theta_full 0.995
_diffrn_measured_fraction_theta_max 0.995
_diffrn_radiation_monochromator graphite
_diffrn_radiation_source 'fine-focus sealed tube'
_diffrn_radiation_type MoK\a
_diffrn_radiation_wavelength 0.71073
_diffrn_reflns_av_R_equivalents 0.1369
_diffrn_reflns_av_sigmaI/netI 0.1006
_diffrn_reflns_limit_h_max 14
_diffrn_reflns_limit_h_min -14
_diffrn_reflns_limit_k_max 14
_diffrn_reflns_limit_k_min -14
_diffrn_reflns_limit_l_max 22
_diffrn_reflns_limit_l_min -19
_diffrn_reflns_number 22441
_diffrn_reflns_theta_full 25.64
_diffrn_reflns_theta_max 25.64
_diffrn_reflns_theta_min 3.49
_exptl_absorpt_coefficient_mu 0.897
_exptl_absorpt_correction_T_max 1.00000
_exptl_absorpt_correction_T_min 0.81318
_exptl_absorpt_correction_type multi-scan
_exptl_absorpt_process_details
;
CrysAlisPro, Oxford Diffraction Ltd.,
Version 1.171.34.44 (release 25-10-2010 CrysAlis171 .NET)
(compiled Oct 25 2010,18:11:34)
Empirical absorption correction using spherical harmonics,
 implemented in SCALE3 ABSPACK scaling algorithm.
;
_exptl_crystal_density_diffrn 1.427
_exptl_crystal_density_method 'not measured'
_exptl_crystal_F_000 1089
_exptl_crystal_recrystallization_method 'Re-crystallisation from solvent: '
_exptl_crystal_size_max 0.25
_exptl_crystal_size_mid 0.21
_exptl_crystal_size_min 0.17
_refine_diff_density_max 0.432
_refine_diff_density_min -0.321
_refine_diff_density_rms 0.059
_refine_ls_abs_structure_details 'Flack H D (1983), Acta Cryst. A39, 876-881'
_refine_ls_abs_structure_Flack -0.02(3)
_refine_ls_extinction_method none
_refine_ls_goodness_of_fit_ref 0.962
_refine_ls_hydrogen_treatment mixed
_refine_ls_matrix_type full
_refine_ls_number_parameters 203
_refine_ls_number_reflns 3048
_refine_ls_number_restraints 0
_refine_ls_restrained_S_all 0.962
_refine_ls_R_factor_all 0.0952
_refine_ls_R_factor_gt 0.0571
_refine_ls_shift/su_max 0.000
_refine_ls_shift/su_mean 0.000
_refine_ls_structure_factor_coef Fsqd
_refine_ls_weighting_details 'calc w=1/[\s^2^(Fo^2^)+(0.0413P)^2^+0.0000P] where P=(Fo^2^+2Fc^2^)/3'
_refine_ls_weighting_scheme calc
_refine_ls_wR_factor_gt 0.1148
_refine_ls_wR_factor_ref 0.1324
_reflns_number_gt 2025
_reflns_number_total 3048
_reflns_threshold_expression >2sigma(I)
_cod_data_source_file c5ra02790j2.cif
_cod_data_source_block p3221
_cod_original_sg_symbol_H-M P3(2)21
_cod_database_code 7220058

loop_
_symmetry_equiv_pos_as_xyz
'x, y, z'
'-y, x-y, z+2/3'
'-x+y, -x, z+1/3'
'y, x, -z'
'x-y, -y, -z+1/3'
'-x, -x+y, -z+2/3'

loop_
_atom_site_label
_atom_site_type_symbol
_atom_site_fract_x
_atom_site_fract_y
_atom_site_fract_z
_atom_site_U_iso_or_equiv
_atom_site_adp_type
_atom_site_occupancy
_atom_site_symmetry_multiplicity
_atom_site_calc_flag
_atom_site_refinement_flags
Cu1 Cu 0.71277(10) 0.0000 0.1667 0.0590(3) Uani 1 2 d S
N1 N -0.0822(5) 0.0000 0.1667 0.0458(15) Uani 1 2 d S
C1 C -0.0331(5) -0.0168(5) 0.1070(3) 0.0526(14) Uani 1 1 d .
H1 H -0.0772 -0.0294 0.0639 0.063 Uiso 1 1 calc R
C2 C 0.0780(5) -0.0169(5) 0.1038(3) 0.0515(14) Uani 1 1 d .
H2 H 0.1079 -0.0283 0.0598 0.062 Uiso 1 1 calc R
C3 C 0.1445(6) 0.0000 0.1667 0.0426(16) Uani 1 2 d S
C4 C 0.2670(6) 0.0000 0.1667 0.0449(19) Uani 1 2 d S
C5 C 0.4575(6) 0.0415(7) 0.1117(4) 0.0749(19) Uani 1 1 d .
H5 H 0.5100 0.0711 0.0716 0.090 Uiso 1 1 calc R
C6 C 0.3472(6) 0.0443(6) 0.1093(3) 0.0631(17) Uani 1 1 d .
H6 H 0.3276 0.0762 0.0688 0.076 Uiso 1 1 calc R
N2 N 0.4938(6) 0.0000 0.1667 0.076(2) Uani 1 2 d S
O1 O 0.7439(4) 0.0616(3) 0.06813(16) 0.0514(9) Uani 1 1 d .
O2 O 0.8105(4) 0.2301(4) 0.00060(18) 0.0681(12) Uani 1 1 d .
N3 N 0.6105(4) -0.1784(3) 0.1399(2) 0.0410(10) Uani 1 1 d .
H3A H 0.5449 -0.1894 0.1128 0.049 Uiso 1 1 calc R
H3B H 0.6570 -0.2010 0.1131 0.049 Uiso 1 1 calc R
C8 C 0.5931(5) -0.3652(5) 0.2036(3) 0.0486(14) Uani 1 1 d .
H8A H 0.5529 -0.4177 0.1617 0.058 Uiso 1 1 calc R
H8B H 0.5575 -0.4163 0.2466 0.058 Uiso 1 1 calc R
N7 N 0.9154(4) -0.3437(5) 0.0613(2) 0.0621(13) Uani 1 1 d .
H7A H 0.8369 -0.3681 0.0568 0.074 Uiso 1 1 calc R
H7B H 0.9637 -0.3176 0.0240 0.074 Uiso 1 1 calc R
C7 C 0.5639(5) -0.2589(4) 0.2047(2) 0.0425(12) Uani 1 1 d .
H7 H 0.4724 -0.2975 0.2048 0.051 Uiso 1 1 calc R
N6 N 1.0821(4) -0.3091(4) 0.1301(2) 0.0568(12) Uani 1 1 d .
H6A H 1.1139 -0.3106 0.1713 0.068 Uiso 1 1 calc R
H6B H 1.1288 -0.2833 0.0922 0.068 Uiso 1 1 calc R
C12 C 0.7923(5) 0.1807(5) 0.0602(3) 0.0454(12) Uani 1 1 d .
C11 C 0.9614(6) -0.3464(5) 0.1251(3) 0.0482(13) Uani 1 1 d .
C9 C 0.7331(5) -0.3200(5) 0.2010(3) 0.0507(14) Uani 1 1 d .
H9A H 0.7712 -0.2803 0.2467 0.061 Uiso 1 1 calc R
H9B H 0.7718 -0.2577 0.1630 0.061 Uiso 1 1 calc R
N5 N 0.8910(5) -0.3855(4) 0.1832(2) 0.0570(13) Uani 1 1 d .
H5A H 0.9272 -0.3859 0.2230 0.068 Uiso 1 1 calc R
C10 C 0.7583(5) -0.4281(5) 0.1868(3) 0.0571(15) Uani 1 1 d .
H10A H 0.7206 -0.4898 0.2252 0.068 Uiso 1 1 calc R
H10B H 0.7190 -0.4686 0.1414 0.068 Uiso 1 1 calc R
Cl1 Cl 0.6821(2) 0.6821(2) 0.0000 0.0771(7) Uani 0.98 2 d SP
Cl2 Cl 0.2699(3) 0.2699(3) 0.0000 0.0743(10) Uani 0.61 2 d SP
Cl3 Cl 0.7216(5) 0.3825(5) -0.0506(3) 0.1024(17) Uani 0.20 1 d P
O3W O 0.7216(5) 0.3825(5) -0.0506(3) 0.1024(17) Uani 0.50 1 d P
O1W O 1.1177(11) -0.3223(11) 0.3054(6) 0.032(5) Uiso 0.272(13) 1 d P
O2W O 1.1528(6) -0.3860(7) 0.2866(3) 0.086(3) Uani 0.728(13) 1 d P

loop_
_atom_site_aniso_label
_atom_site_aniso_U_11
_atom_site_aniso_U_22
_atom_site_aniso_U_33
_atom_site_aniso_U_23
_atom_site_aniso_U_13
_atom_site_aniso_U_12
Cu1 0.0812(6) 0.0389(6) 0.0428(5) 0.0026(5) 0.0013(2) 0.0194(3)
N1 0.036(3) 0.043(4) 0.060(4) 0.015(3) 0.0073(16) 0.0216(18)
C1 0.046(3) 0.061(4) 0.056(3) 0.002(3) -0.002(3) 0.030(3)
C2 0.049(3) 0.057(4) 0.049(3) -0.005(3) 0.000(3) 0.027(3)
C3 0.037(3) 0.036(4) 0.055(4) -0.005(3) -0.0023(17) 0.018(2)
C4 0.037(3) 0.036(4) 0.061(5) -0.023(4) -0.0114(18) 0.018(2)
C5 0.048(4) 0.096(6) 0.084(5) -0.008(4) 0.004(3) 0.039(4)
C6 0.051(4) 0.071(4) 0.072(4) -0.008(3) 0.008(3) 0.034(3)
N2 0.054(3) 0.098(7) 0.091(6) -0.028(5) -0.014(2) 0.049(3)
O1 0.067(3) 0.038(2) 0.0436(19) 0.0030(16) -0.0002(17) 0.0218(19)
O2 0.094(3) 0.057(3) 0.051(2) 0.0158(19) 0.005(2) 0.036(2)
N3 0.036(2) 0.048(2) 0.042(2) 0.0040(19) -0.0057(19) 0.024(2)
C8 0.050(3) 0.032(3) 0.063(4) 0.004(3) 0.005(3) 0.021(3)
N7 0.052(3) 0.082(4) 0.053(3) 0.004(3) -0.001(2) 0.034(3)
C7 0.034(3) 0.041(3) 0.051(3) 0.006(2) 0.005(2) 0.017(2)
N6 0.054(3) 0.055(3) 0.056(3) 0.000(2) -0.004(2) 0.024(3)
C12 0.039(3) 0.049(3) 0.051(3) 0.001(3) -0.003(3) 0.023(3)
C11 0.053(4) 0.047(3) 0.054(3) -0.005(3) 0.000(3) 0.032(3)
C9 0.054(4) 0.046(3) 0.057(3) 0.005(3) 0.007(3) 0.028(3)
N5 0.065(3) 0.068(3) 0.052(3) 0.009(2) 0.001(2) 0.044(3)
C10 0.057(4) 0.051(4) 0.065(3) 0.013(3) 0.014(3) 0.029(3)
Cl1 0.1015(16) 0.1015(16) 0.0611(14) 0.0008(5) -0.0008(5) 0.0754(18)
Cl2 0.0715(17) 0.0715(17) 0.064(2) -0.0132(10) 0.0132(10) 0.024(2)
Cl3 0.107(4) 0.077(3) 0.119(4) 0.040(3) 0.005(3) 0.043(3)
O3W 0.107(4) 0.077(3) 0.119(4) 0.040(3) 0.005(3) 0.043(3)
O2W 0.095(6) 0.102(6) 0.071(4) 0.010(4) 0.009(3) 0.057(5)

loop_
_atom_type_symbol
_atom_type_description
_atom_type_scat_dispersion_real
_atom_type_scat_dispersion_imag
_atom_type_scat_source
C C 0.0033 0.0016 'International Tables Vol C Tables 4.2.6.8 and 6.1.1.4'
H H 0.0000 0.0000 'International Tables Vol C Tables 4.2.6.8 and 6.1.1.4'
N N 0.0061 0.0033 'International Tables Vol C Tables 4.2.6.8 and 6.1.1.4'
O O 0.0106 0.0060 'International Tables Vol C Tables 4.2.6.8 and 6.1.1.4'
Cu Cu 0.3201 1.2651 'International Tables Vol C Tables 4.2.6.8 and 6.1.1.4'
Cl Cl 0.1484 0.1585 'International Tables Vol C Tables 4.2.6.8 and 6.1.1.4'

loop_
_geom_angle_atom_site_label_1
_geom_angle_atom_site_label_2
_geom_angle_atom_site_label_3
_geom_angle
_geom_angle_site_symmetry_1
_geom_angle_site_symmetry_3
O1 Cu1 N3 95.28(15) 5 5
O1 Cu1 N3 84.74(14) 5 .
N3 Cu1 N3 170.6(2) 5 .
C1 N1 C1 115.3(7) 5 .
N1 C1 C2 124.8(5) . .
N1 C1 H1 117.6 . .
C2 C1 H1 117.6 . .
C1 C2 C3 118.9(6) . .
C1 C2 H2 120.6 . .
C3 C2 H2 120.6 . .
C2 C3 C2 117.4(7) 5 .
C2 C3 C4 121.3(4) 5 .
C2 C3 C4 121.3(4) . .
C6 C4 C6 116.8(8) 5 .
C6 C4 C3 121.6(4) 5 .
C6 C4 C3 121.6(4) . .
N2 C5 C6 124.7(7) . .
N2 C5 H5 117.7 . .
C6 C5 H5 117.7 . .
C4 C6 C5 119.4(7) . .
C4 C6 H6 120.3 . .
C5 C6 H6 120.3 . .
C5 N2 C5 115.2(8) 5 .
C7 N3 Cu1 111.3(3) . .
C7 N3 H3A 109.4 . .
Cu1 N3 H3A 109.4 . .
C7 N3 H3B 109.4 . .
Cu1 N3 H3B 109.4 . .
H3A N3 H3B 108.0 . .
C7 C8 C9 113.4(4) . .
C7 C8 H8A 108.9 . .
C9 C8 H8A 108.9 . .
C7 C8 H8B 108.9 . .
C9 C8 H8B 108.9 . .
H8A C8 H8B 107.7 . .
C11 N7 H7A 120.0 . .
C11 N7 H7B 120.0 . .
H7A N7 H7B 120.0 . .
N3 C7 C8 112.9(4) . .
N3 C7 C12 110.6(4) . 5
C8 C7 C12 112.0(4) . 5
N3 C7 H7 107.0 . .
C8 C7 H7 107.0 . .
C12 C7 H7 107.0 5 .
C11 N6 H6A 120.0 . .
C11 N6 H6B 120.0 . .
H6A N6 H6B 120.0 . .
O2 C12 O1 122.4(5) . .
O2 C12 C7 120.5(5) . 5
O1 C12 C7 117.0(4) . 5
N5 C11 N7 121.9(5) . .
N5 C11 N6 119.6(5) . .
N7 C11 N6 118.6(5) . .
C8 C9 C10 111.8(5) . .
C8 C9 H9A 109.3 . .
C10 C9 H9A 109.3 . .
C8 C9 H9B 109.3 . .
C10 C9 H9B 109.3 . .
H9A C9 H9B 107.9 . .
C11 N5 C10 126.2(5) . .
C11 N5 H5A 116.9 . .
C10 N5 H5A 116.9 . .
N5 C10 C9 112.0(5) . .
N5 C10 H10A 109.2 . .
C9 C10 H10A 109.2 . .
N5 C10 H10B 109.2 . .
C9 C10 H10B 109.2 . .
H10A C10 H10B 107.9 . .

loop_
_geom_bond_atom_site_label_1
_geom_bond_atom_site_label_2
_geom_bond_distance
_geom_bond_site_symmetry_2
Cu1 O1 1.933(3) 5
Cu1 N3 1.971(4) 5
Cu1 N3 1.971(4) .
N1 C1 1.321(6) 5
N1 C1 1.321(6) .
C1 C2 1.369(8) .
C1 H1 0.9300 .
C2 C3 1.375(6) .
C2 H2 0.9300 .
C3 C2 1.375(6) 5
C3 C4 1.508(10) .
C4 C6 1.362(6) 5
C4 C6 1.362(6) .
C5 N2 1.310(7) .
C5 C6 1.376(8) .
C5 H5 0.9300 .
C6 H6 0.9300 .
N2 C5 1.310(7) 5
O1 C12 1.286(6) .
O2 C12 1.221(5) .
N3 C7 1.474(5) .
N3 H3A 0.9000 .
N3 H3B 0.9000 .
C8 C7 1.519(7) .
C8 C9 1.524(7) .
C8 H8A 0.9700 .
C8 H8B 0.9700 .
N7 C11 1.315(6) .
N7 H7A 0.8600 .
N7 H7B 0.8600 .
C7 C12 1.517(7) 5
C7 H7 0.9800 .
N6 C11 1.320(6) .
N6 H6A 0.8600 .
N6 H6B 0.8600 .
C12 C7 1.517(7) 5
C11 N5 1.309(6) .
C9 C10 1.532(7) .
C9 H9A 0.9700 .
C9 H9B 0.9700 .
N5 C10 1.446(7) .
N5 H5A 0.8600 .
C10 H10A 0.9700 .
C10 H10B 0.9700 .

loop_
_geom_hbond_atom_site_label_D
_geom_hbond_atom_site_label_H
_geom_hbond_atom_site_label_A
_geom_hbond_distance_DH
_geom_hbond_distance_HA
_geom_hbond_distance_DA
_geom_hbond_angle_DHA
_geom_hbond_site_symmetry_A
N3 H3A Cl3 0.90 2.08 2.941(6) 159.9 4_545
N3 H3B Cl1 0.90 2.64 3.450(4) 150.5 1_545
N7 H7A Cl1 0.86 2.51 3.245(5) 144.4 1_545
N7 H7B O1 0.86 2.00 2.857(6) 174.1 4_645
N6 H6A O2W 0.86 2.46 3.288(7) 161.6 .
N6 H6A O1W 0.86 2.48 3.279(12) 154.9 .
N6 H6B O2 0.86 2.09 2.937(6) 166.9 4_645
N5 H5A Cl2 0.86 2.39 3.097(5) 139.9 3_655
N5 H5A O1W 0.86 2.57 3.362(12) 154.2 .
N5 H5A O1W 0.86 2.63 3.346(12) 142.0 6_765
